data_7213265
loop_
_publ_author_name
'Clayden, Jonathan'
'Westlund, Neil'
'Frampton, Christopher S.'

_publ_section_title
;
 Atropisomeric diastereoisomers from nucleophilic attack on
 8-acyl-1-naphthamides
;
_journal_issue 9
_journal_name_full 'Journal of the Chemical Society, Perkin Transactions 1'
_journal_page_first 1379
_journal_paper_doi 10.1039/b000670j
_journal_year 2000
_chemical_formula_sum 'C24 H27 N O2'
_chemical_formula_weight 361.47
_chemical_name_common
;
RWX0255/Wilson/NW-C083/5107/24-4-97.
;
_chemical_name_systematic
;
 ?
;
_space_group_IT_number 4
_symmetry_cell_setting monoclinic
_symmetry_space_group_name_Hall 'P 2yb'
_symmetry_space_group_name_H-M 'P 1 21 1'
_atom_sites_solution_hydrogens geom
_atom_sites_solution_primary direct
_atom_sites_solution_secondary difmap
_audit_creation_method SHELXL-97
_cell_angle_alpha 90.00
_cell_angle_beta 114.44(2)
_cell_angle_gamma 90.00
_cell_formula_units_Z 2
_cell_length_a 9.358(2)
_cell_length_b 11.813(3)
_cell_length_c 9.917(3)
_cell_measurement_reflns_used 8192
_cell_measurement_temperature 123(1)
_cell_measurement_theta_max 26.37
_cell_measurement_theta_min 2.26
_cell_volume 998.1(5)
_computing_cell_refinement 'SMART V5 & SAINT V5 (Bruker AXS, 1997)'
_computing_data_collection 'SMART V5 (Bruker AXS, 1997)'
_computing_data_reduction 'SAINT V5 (Bruker AXS, 1997)'
_computing_molecular_graphics 'SHELXTL V5.10 (Sheldrick, 1997)'
_computing_publication_material 'SHELXTL V5.10 (Sheldrick, 1997)'
_computing_structure_refinement 'SHELXTL V5.10 (Sheldrick, 1997)'
_computing_structure_solution 'SHELXTL V5.10 (Sheldrick, 1997)'
_diffrn_ambient_temperature 123(1)
_diffrn_detector_area_resol_mean 8.192
_diffrn_measured_fraction_theta_full 0.998
_diffrn_measured_fraction_theta_max 0.998
_diffrn_measurement_device_type 'Bruker AXS 1K SMART CCD area detector'
_diffrn_measurement_method 'narrow frame omega scans'
_diffrn_radiation_monochromator graphite
_diffrn_radiation_source 'fine-focus sealed tube'
_diffrn_radiation_type MoK\a
_diffrn_radiation_wavelength 0.71073
_diffrn_reflns_av_R_equivalents 0.0140
_diffrn_reflns_av_sigmaI/netI 0.0161
_diffrn_reflns_limit_h_max 11
_diffrn_reflns_limit_h_min -11
_diffrn_reflns_limit_k_max 14
_diffrn_reflns_limit_k_min -14
_diffrn_reflns_limit_l_max 12
_diffrn_reflns_limit_l_min -12
_diffrn_reflns_number 10012
_diffrn_reflns_theta_full 26.37
_diffrn_reflns_theta_max 26.37
_diffrn_reflns_theta_min 2.26
_diffrn_standards_decay_% none
_diffrn_standards_number 'see text'
_exptl_absorpt_coefficient_mu 0.076
_exptl_absorpt_correction_type none
_exptl_crystal_colour Colourless
_exptl_crystal_density_diffrn 1.203
_exptl_crystal_density_meas ?
_exptl_crystal_density_method 'not measured'
_exptl_crystal_description Prism
_exptl_crystal_F_000 388
_exptl_crystal_size_max 0.40
_exptl_crystal_size_mid 0.40
_exptl_crystal_size_min 0.20
_refine_diff_density_max 0.169
_refine_diff_density_min -0.142
_refine_diff_density_rms 0.028
_refine_ls_abs_structure_details 'Flack H D (1983), Acta Cryst. A39, 876-881'
_refine_ls_abs_structure_Flack -0.9(7)
_refine_ls_extinction_method none
_refine_ls_goodness_of_fit_ref 1.004
_refine_ls_hydrogen_treatment mixed
_refine_ls_matrix_type full
_refine_ls_number_parameters 252
_refine_ls_number_reflns 4011
_refine_ls_number_restraints 1
_refine_ls_restrained_S_all 1.003
_refine_ls_R_factor_all 0.0279
_refine_ls_R_factor_gt 0.0274
_refine_ls_shift/su_max 0.001
_refine_ls_shift/su_mean 0.000
_refine_ls_structure_factor_coef Fsqd
_refine_ls_weighting_details 'calc w=1/[\s^2^(Fo^2^)+(0.0450P)^2^+0.1550P] where P=(Fo^2^+2Fc^2^)/3'
_refine_ls_weighting_scheme calc
_refine_ls_wR_factor_gt 0.0726
_refine_ls_wR_factor_ref 0.0734
_reflns_number_gt 3958
_reflns_number_total 4011
_reflns_threshold_expression >2sigma(I)
_cod_data_source_file b000670jsup1.cif
_cod_data_source_block 0255s
_cod_depositor_comments
;
The following automatic conversions were performed:

'_symmetry_cell_setting' value 'Monoclinic' changed to 'monoclinic'
according to /home/saulius/struct/CIF-dictionaries/cif_core.dic
dictionary named 'cif_core.dic' version 2.4.2 from 2011-04-26.

Automatic conversion script
Id: cif_fix_values 1891 2012-01-12 08:04:46Z andrius 

The following automatic conversions were performed:

'_exptl_crystal_density_meas' value 'Not_measured' was changed to '?'
- the value is perceived as not measured.

Automatic conversion script
Id: cif_fix_values 3008 2015-01-20 13:52:24Z robertas 
;
_cod_original_cell_volume 998.0(5)
_cod_original_sg_symbol_H-M P2(1)
_cod_original_formula_sum 'C24 H27 N1 O2'
_cod_database_code 7213265

loop_
_symmetry_equiv_pos_as_xyz
'x, y, z'
'-x, y+1/2, -z'

loop_
_atom_site_label
_atom_site_type_symbol
_atom_site_fract_x
_atom_site_fract_y
_atom_site_fract_z
_atom_site_U_iso_or_equiv
_atom_site_adp_type
_atom_site_occupancy
_atom_site_symmetry_multiplicity
_atom_site_calc_flag
_atom_site_refinement_flags
O1 O 0.65284(9) 0.96855(7) 0.95750(8) 0.02484(17) Uani 1 1 d .
O2 O 0.86740(11) 1.09918(8) 1.17617(10) 0.0318(2) Uani 1 1 d .
N1 N 0.75196(10) 0.78951(8) 0.99385(10) 0.01970(19) Uani 1 1 d .
C1 C 0.46495(13) 0.77807(11) 1.06731(14) 0.0290(3) Uani 1 1 d .
H1A H 0.4516 0.7320 0.9844 0.035 Uiso 1 1 calc R
C2 C 0.35895(15) 0.76673(12) 1.13458(16) 0.0351(3) Uani 1 1 d .
H2B H 0.2782 0.7113 1.1000 0.042 Uiso 1 1 calc R
C3 C 0.37351(14) 0.83588(11) 1.24933(14) 0.0309(3) Uani 1 1 d .
H3A H 0.3003 0.8298 1.2926 0.037 Uiso 1 1 calc R
C4 C 0.49552(14) 0.91653(10) 1.30524(13) 0.0257(2) Uani 1 1 d .
C5 C 0.50169(15) 0.99131(11) 1.41908(13) 0.0308(3) Uani 1 1 d .
H5A H 0.4241 0.9866 1.4574 0.037 Uiso 1 1 calc R
C6 C 0.61798(16) 1.07000(12) 1.47412(14) 0.0348(3) Uani 1 1 d .
H6A H 0.6182 1.1227 1.5466 0.042 Uiso 1 1 calc R
C7 C 0.73753(15) 1.07299(11) 1.42348(14) 0.0306(3) Uani 1 1 d .
H7A H 0.8202 1.1262 1.4661 0.037 Uiso 1 1 calc R
C8 C 0.73953(13) 1.00164(10) 1.31425(12) 0.0230(2) Uani 1 1 d .
C9 C 0.61126(13) 0.92439(9) 1.24512(12) 0.0211(2) Uani 1 1 d .
C10 C 0.58710(12) 0.85419(10) 1.11901(12) 0.0219(2) Uani 1 1 d .
C11 C 0.67131(12) 0.87497(9) 1.01980(11) 0.0202(2) Uani 1 1 d .
C12 C 0.79499(12) 0.68553(9) 1.08530(12) 0.0205(2) Uani 1 1 d .
H12A H 0.7468 0.6912 1.1582 0.025 Uiso 1 1 calc R
C13 C 0.97256(13) 0.67718(11) 1.17381(13) 0.0288(2) Uani 1 1 d .
H13A H 1.0111 0.7462 1.2326 0.043 Uiso 1 1 calc R
H13B H 1.0234 0.6685 1.1056 0.043 Uiso 1 1 calc R
H13C H 0.9971 0.6115 1.2400 0.043 Uiso 1 1 calc R
C14 C 0.72739(15) 0.58050(10) 0.99173(15) 0.0297(3) Uani 1 1 d .
H14A H 0.6135 0.5891 0.9375 0.045 Uiso 1 1 calc R
H14B H 0.7500 0.5139 1.0562 0.045 Uiso 1 1 calc R
H14C H 0.7751 0.5708 0.9212 0.045 Uiso 1 1 calc R
C15 C 0.81082(14) 0.79989(10) 0.87580(13) 0.0263(2) Uani 1 1 d .
H15A H 0.8637 0.7267 0.8742 0.032 Uiso 1 1 calc R
C16 C 0.67485(18) 0.81281(14) 0.72423(14) 0.0401(3) Uani 1 1 d .
H16A H 0.6030 0.7486 0.7061 0.060 Uiso 1 1 calc R
H16B H 0.7155 0.8148 0.6477 0.060 Uiso 1 1 calc R
H16C H 0.6186 0.8834 0.7214 0.060 Uiso 1 1 calc R
C17 C 0.93408(17) 0.89221(13) 0.90919(19) 0.0413(3) Uani 1 1 d .
H17A H 1.0139 0.8833 1.0107 0.062 Uiso 1 1 calc R
H17B H 0.8841 0.9665 0.8987 0.062 Uiso 1 1 calc R
H17C H 0.9837 0.8863 0.8397 0.062 Uiso 1 1 calc R
C18 C 0.88066(13) 1.00706(10) 1.27364(12) 0.0235(2) Uani 1 1 d .
H18A H 0.8841 0.9351 1.2219 0.028 Uiso 1 1 calc R
C19 C 1.03407(13) 1.01803(10) 1.41105(13) 0.0241(2) Uani 1 1 d .
C20 C 1.12127(14) 1.11747(11) 1.44433(13) 0.0266(2) Uani 1 1 d .
H20A H 1.0865 1.1806 1.3795 0.032 Uiso 1 1 calc R
C21 C 1.25993(14) 1.12451(12) 1.57303(14) 0.0311(3) Uani 1 1 d .
H21A H 1.3186 1.1929 1.5958 0.037 Uiso 1 1 calc R
C22 C 1.31263(14) 1.03301(12) 1.66759(14) 0.0327(3) Uani 1 1 d .
H22A H 1.4074 1.0382 1.7547 0.039 Uiso 1 1 calc R
C23 C 1.22608(16) 0.93335(13) 1.63441(14) 0.0351(3) Uani 1 1 d .
H23A H 1.2619 0.8702 1.6991 0.042 Uiso 1 1 calc R
C24 C 1.08737(15) 0.92553(11) 1.50699(14) 0.0299(3) Uani 1 1 d .
H24A H 1.0287 0.8572 1.4850 0.036 Uiso 1 1 calc R
H2A H 0.7921(19) 1.0787(13) 1.0912(18) 0.032(4) Uiso 1 1 d .

loop_
_atom_site_aniso_label
_atom_site_aniso_U_11
_atom_site_aniso_U_22
_atom_site_aniso_U_33
_atom_site_aniso_U_23
_atom_site_aniso_U_13
_atom_site_aniso_U_12
O1 0.0270(4) 0.0219(4) 0.0205(4) 0.0016(3) 0.0047(3) 0.0038(3)
O2 0.0357(5) 0.0278(5) 0.0241(4) 0.0050(4) 0.0046(4) -0.0064(4)
N1 0.0193(4) 0.0206(4) 0.0189(4) 0.0001(3) 0.0076(3) -0.0009(3)
C1 0.0216(6) 0.0314(6) 0.0343(6) -0.0088(5) 0.0117(5) -0.0017(5)
C2 0.0229(6) 0.0378(7) 0.0483(8) -0.0090(6) 0.0183(6) -0.0049(5)
C3 0.0240(6) 0.0366(7) 0.0378(6) 0.0040(5) 0.0184(5) 0.0050(5)
C4 0.0242(5) 0.0286(6) 0.0245(5) 0.0055(4) 0.0102(4) 0.0095(4)
C5 0.0318(6) 0.0379(7) 0.0256(6) 0.0036(5) 0.0146(5) 0.0133(5)
C6 0.0395(7) 0.0381(7) 0.0257(6) -0.0055(5) 0.0124(5) 0.0113(6)
C7 0.0303(6) 0.0282(6) 0.0278(6) -0.0054(5) 0.0066(5) 0.0036(5)
C8 0.0238(5) 0.0229(5) 0.0189(5) 0.0026(4) 0.0055(4) 0.0058(4)
C9 0.0201(5) 0.0214(5) 0.0196(5) 0.0041(4) 0.0062(4) 0.0066(4)
C10 0.0173(5) 0.0237(5) 0.0233(5) 0.0008(4) 0.0068(4) 0.0044(4)
C11 0.0158(4) 0.0241(5) 0.0159(5) -0.0018(4) 0.0018(4) -0.0009(4)
C12 0.0213(5) 0.0186(5) 0.0224(5) 0.0017(4) 0.0099(4) -0.0002(4)
C13 0.0235(5) 0.0274(6) 0.0301(6) -0.0001(5) 0.0056(5) 0.0051(5)
C14 0.0292(6) 0.0224(6) 0.0380(7) -0.0053(5) 0.0144(5) -0.0042(5)
C15 0.0310(6) 0.0263(6) 0.0271(6) 0.0028(4) 0.0176(5) 0.0034(5)
C16 0.0510(8) 0.0475(8) 0.0223(6) 0.0014(6) 0.0157(6) 0.0104(7)
C17 0.0425(8) 0.0371(7) 0.0572(9) 0.0051(6) 0.0336(7) -0.0043(6)
C18 0.0257(6) 0.0214(5) 0.0200(5) 0.0002(4) 0.0061(4) -0.0005(4)
C19 0.0230(5) 0.0273(6) 0.0212(5) -0.0030(4) 0.0083(4) 0.0001(4)
C20 0.0267(6) 0.0282(6) 0.0250(5) -0.0043(5) 0.0108(5) -0.0024(5)
C21 0.0246(6) 0.0403(7) 0.0291(6) -0.0123(5) 0.0119(5) -0.0056(5)
C22 0.0208(5) 0.0512(8) 0.0234(6) -0.0099(5) 0.0064(5) 0.0047(5)
C23 0.0340(6) 0.0421(7) 0.0256(6) 0.0029(5) 0.0087(5) 0.0116(6)
C24 0.0301(6) 0.0293(6) 0.0267(6) -0.0001(5) 0.0081(5) 0.0018(5)

loop_
_atom_type_symbol
_atom_type_description
_atom_type_scat_dispersion_real
_atom_type_scat_dispersion_imag
_atom_type_scat_source
C C 0.0033 0.0016 'International Tables Vol C Tables 4.2.6.8 and 6.1.1.4'
H H 0.0000 0.0000 'International Tables Vol C Tables 4.2.6.8 and 6.1.1.4'
N N 0.0061 0.0033 'International Tables Vol C Tables 4.2.6.8 and 6.1.1.4'
O O 0.0106 0.0060 'International Tables Vol C Tables 4.2.6.8 and 6.1.1.4'

loop_
_geom_angle_atom_site_label_1
_geom_angle_atom_site_label_2
_geom_angle_atom_site_label_3
_geom_angle
C18 O2 H2A 104.5(10)
C11 N1 C12 122.45(9)
C11 N1 C15 120.43(9)
C12 N1 C15 117.01(9)
C10 C1 C2 121.57(11)
C3 C2 C1 119.41(12)
C2 C3 C4 121.20(11)
C3 C4 C5 119.57(11)
C3 C4 C9 120.37(11)
C5 C4 C9 120.05(11)
C6 C5 C4 120.50(11)
C5 C6 C7 119.79(11)
C8 C7 C6 122.53(12)
C7 C8 C9 118.89(11)
C7 C8 C18 118.30(11)
C9 C8 C18 122.81(10)
C8 C9 C10 125.52(10)
C8 C9 C4 117.83(10)
C10 C9 C4 116.65(10)
C1 C10 C9 120.55(10)
C1 C10 C11 116.08(10)
C9 C10 C11 122.33(10)
O1 C11 N1 123.02(10)
O1 C11 C10 117.68(10)
N1 C11 C10 119.08(10)
N1 C12 C14 111.35(9)
N1 C12 C13 111.16(9)
C14 C12 C13 112.13(10)
N1 C15 C17 112.42(10)
N1 C15 C16 110.73(10)
C17 C15 C16 113.06(12)
C20 C19 C24 119.33(11)
C20 C19 C18 121.89(11)
C24 C19 C18 118.78(11)
O2 C18 C19 109.09(9)
O2 C18 C8 111.53(10)
C19 C18 C8 111.37(9)
C19 C20 C21 119.98(12)
C22 C21 C20 120.64(12)
C21 C22 C23 119.54(11)
C22 C23 C24 120.34(13)
C23 C24 C19 120.16(13)
C10 C1 H1A 119.2
C2 C1 H1A 119.2
C3 C2 H2B 120.3
C1 C2 H2B 120.3
C2 C3 H3A 119.4
C4 C3 H3A 119.4
C6 C5 H5A 119.7
C4 C5 H5A 119.7
C5 C6 H6A 120.1
C7 C6 H6A 120.1
C8 C7 H7A 118.7
C6 C7 H7A 118.7
N1 C12 H12A 107.3
C14 C12 H12A 107.3
C13 C12 H12A 107.3
C12 C13 H13A 109.5
C12 C13 H13B 109.5
H13A C13 H13B 109.5
C12 C13 H13C 109.5
H13A C13 H13C 109.5
H13B C13 H13C 109.5
C12 C14 H14A 109.5
C12 C14 H14B 109.5
H14A C14 H14B 109.5
C12 C14 H14C 109.5
H14A C14 H14C 109.5
H14B C14 H14C 109.5
N1 C15 H15A 106.7
C17 C15 H15A 106.7
C16 C15 H15A 106.7
C15 C16 H16A 109.5
C15 C16 H16B 109.5
H16A C16 H16B 109.5
C15 C16 H16C 109.5
H16A C16 H16C 109.5
H16B C16 H16C 109.5
C15 C17 H17A 109.5
C15 C17 H17B 109.5
H17A C17 H17B 109.5
C15 C17 H17C 109.5
H17A C17 H17C 109.5
H17B C17 H17C 109.5
O2 C18 H18A 108.2
C19 C18 H18A 108.2
C8 C18 H18A 108.2
C19 C20 H20A 120.0
C21 C20 H20A 120.0
C22 C21 H21A 119.7
C20 C21 H21A 119.7
C21 C22 H22A 120.2
C23 C22 H22A 120.2
C22 C23 H23A 119.8
C24 C23 H23A 119.8
C23 C24 H24A 119.9
C19 C24 H24A 119.9

loop_
_geom_bond_atom_site_label_1
_geom_bond_atom_site_label_2
_geom_bond_distance
O1 C11 1.2431(14)
O2 C18 1.4264(14)
N1 C11 1.3475(14)
N1 C12 1.4803(14)
N1 C15 1.4908(15)
C1 C10 1.3759(16)
C1 C2 1.4124(18)
C2 C3 1.3610(19)
C3 C4 1.4124(19)
C4 C5 1.4157(17)
C4 C9 1.4393(16)
C5 C6 1.362(2)
C6 C7 1.4036(19)
C7 C8 1.3787(17)
C8 C9 1.4362(16)
C8 C18 1.5332(16)
C9 C10 1.4384(15)
C10 C11 1.5135(15)
C12 C14 1.5215(16)
C12 C13 1.5279(16)
C15 C17 1.5210(18)
C15 C16 1.5228(18)
C18 C19 1.5217(16)
C19 C20 1.3899(17)
C19 C24 1.3983(17)
C20 C21 1.3961(18)
C21 C22 1.381(2)
C22 C23 1.389(2)
C23 C24 1.3902(18)
C1 H1A 0.9500
O2 H2A 0.880(17)
C2 H2B 0.9500
C3 H3A 0.9500
C5 H5A 0.9500
C6 H6A 0.9500
C7 H7A 0.9500
C12 H12A 1.0000
C13 H13A 0.9800
C13 H13B 0.9800
C13 H13C 0.9800
C14 H14A 0.9800
C14 H14B 0.9800
C14 H14C 0.9800
C15 H15A 1.0000
C16 H16A 0.9800
C16 H16B 0.9800
C16 H16C 0.9800
C17 H17A 0.9800
C17 H17B 0.9800
C17 H17C 0.9800
C18 H18A 1.0000
C20 H20A 0.9500
C21 H21A 0.9500
C22 H22A 0.9500
C23 H23A 0.9500
C24 H24A 0.9500

loop_
_geom_hbond_atom_site_label_D
_geom_hbond_atom_site_label_H
_geom_hbond_atom_site_label_A
_geom_hbond_distance_DH
_geom_hbond_distance_HA
_geom_hbond_distance_DA
_geom_hbond_angle_DHA
O2 H2A O1 0.880(17) 1.928(17) 2.7408(14) 152.9(14)

loop_
_geom_torsion_atom_site_label_1
_geom_torsion_atom_site_label_2
_geom_torsion_atom_site_label_3
_geom_torsion_atom_site_label_4
_geom_torsion
C10 C1 C2 C3 2.8(2)
C1 C2 C3 C4 -1.9(2)
C2 C3 C4 C5 176.44(12)
C2 C3 C4 C9 -2.34(18)
C3 C4 C5 C6 -179.74(11)
C9 C4 C5 C6 -0.95(18)
C4 C5 C6 C7 -3.52(19)
C5 C6 C7 C8 2.72(19)
C6 C7 C8 C9 2.64(18)
C6 C7 C8 C18 -176.39(11)
C7 C8 C9 C10 172.51(11)
C18 C8 C9 C10 -8.51(16)
C7 C8 C9 C4 -6.88(15)
C18 C8 C9 C4 172.10(10)
C3 C4 C9 C8 -175.09(10)
C5 C4 C9 C8 6.13(15)
C3 C4 C9 C10 5.46(15)
C5 C4 C9 C10 -173.31(10)
C2 C1 C10 C9 0.54(18)
C2 C1 C10 C11 -168.04(12)
C8 C9 C10 C1 176.03(11)
C4 C9 C10 C1 -4.57(15)
C8 C9 C10 C11 -16.11(16)
C4 C9 C10 C11 163.29(10)
C12 N1 C11 O1 169.94(9)
C15 N1 C11 O1 -6.07(15)
C12 N1 C11 C10 -15.46(14)
C15 N1 C11 C10 168.53(9)
C1 C10 C11 O1 109.74(12)
C9 C10 C11 O1 -58.62(13)
C1 C10 C11 N1 -65.15(13)
C9 C10 C11 N1 126.48(11)
C11 N1 C12 C14 121.24(11)
C15 N1 C12 C14 -62.62(12)
C11 N1 C12 C13 -112.96(11)
C15 N1 C12 C13 63.18(12)
C11 N1 C15 C17 64.94(14)
C12 N1 C15 C17 -111.28(12)
C11 N1 C15 C16 -62.59(14)
C12 N1 C15 C16 121.19(11)
C7 C8 C18 O2 -80.60(13)
C9 C8 C18 O2 100.41(12)
C7 C8 C18 C19 41.53(14)
C9 C8 C18 C19 -137.45(10)
O2 C18 C19 C20 13.93(15)
C8 C18 C19 C20 -109.60(12)
O2 C18 C19 C24 -166.77(11)
C8 C18 C19 C24 69.69(13)
C24 C19 C20 C21 -0.47(18)
C18 C19 C20 C21 178.82(11)
C19 C20 C21 C22 0.60(18)
C20 C21 C22 C23 -0.36(18)
C21 C22 C23 C24 0.01(19)
C22 C23 C24 C19 0.11(19)
C20 C19 C24 C23 0.12(18)
C18 C19 C24 C23 -179.19(11)
